data_7210655
loop_
_publ_author_name
'Sun, Jia-Yin'
'Wang, Li'
'Zhang, Dao-Jun'
'Li, Da'
'Cao, Yu'
'Zhang, Li-Ying'
'Zeng, Shuang-Li'
'Pang, Guang-Sheng'
'Fan, Yong'
'Xu, Jia-Ning'
'Song, Tian-You'

_publ_section_title
;
 Construction of metal--organic coordination polymers derived from
 4-substituted tetrazole--benzoate ligands: synthesis, structure,
 luminescence, and magnetic behaviors
;
_journal_issue 17
_journal_name_full CrystEngComm
_journal_page_first 3402
_journal_paper_doi 10.1039/c2ce26793d
_journal_volume 15
_journal_year 2013
_chemical_formula_moiety 'C8 H4 N4 O2 Pb'
_chemical_formula_sum 'C8 H4 N4 O2 Pb'
_chemical_formula_weight 395.34
_chemical_name_systematic
;
?
;
_space_group_IT_number 20
_symmetry_cell_setting orthorhombic
_symmetry_space_group_name_Hall 'C 2c 2'
_symmetry_space_group_name_H-M 'C 2 2 21'
_atom_sites_solution_hydrogens geom
_atom_sites_solution_primary direct
_atom_sites_solution_secondary difmap
_audit_creation_method SHELXL-97
_cell_angle_alpha 90.00
_cell_angle_beta 90.00
_cell_angle_gamma 90.00
_cell_formula_units_Z 4
_cell_length_a 17.362(15)
_cell_length_b 7.135(6)
_cell_length_c 7.475(6)
_cell_measurement_temperature 296(2)
_cell_measurement_theta_max 24.99
_cell_measurement_theta_min 3.09
_cell_volume 926.0(13)
_computing_cell_refinement Process-auto
_computing_data_collection Process-auto
_computing_data_reduction Process-auto
_computing_molecular_graphics SHELXL-97
_computing_publication_material SHELXL-97
_computing_structure_refinement 'SHELXL-97 (Sheldrick, 1997)'
_computing_structure_solution 'SHELXS-97 (Sheldrick, 1990)'
_diffrn_ambient_temperature 296(2)
_diffrn_measured_fraction_theta_full 0.992
_diffrn_measured_fraction_theta_max 0.992
_diffrn_measurement_device_type 'Rigaku RAXIS-RAPID'
_diffrn_measurement_method omega-sca
_diffrn_radiation_monochromator graphite
_diffrn_radiation_source 'fine-focus sealed tube'
_diffrn_radiation_type MoK\a
_diffrn_radiation_wavelength 0.71073
_diffrn_reflns_av_R_equivalents 0.0405
_diffrn_reflns_av_sigmaI/netI 0.0594
_diffrn_reflns_limit_h_max 19
_diffrn_reflns_limit_h_min -20
_diffrn_reflns_limit_k_max 8
_diffrn_reflns_limit_k_min -7
_diffrn_reflns_limit_l_max 6
_diffrn_reflns_limit_l_min -8
_diffrn_reflns_number 1462
_diffrn_reflns_theta_full 24.99
_diffrn_reflns_theta_max 24.99
_diffrn_reflns_theta_min 3.09
_exptl_absorpt_coefficient_mu 18.202
_exptl_absorpt_process_details Process-auto
_exptl_crystal_colour colorless
_exptl_crystal_density_diffrn 2.836
_exptl_crystal_density_method 'not measured'
_exptl_crystal_description block
_exptl_crystal_F_000 712
_exptl_crystal_size_max 0.2
_exptl_crystal_size_mid 0.2
_exptl_crystal_size_min 0.2
_refine_diff_density_max 1.479
_refine_diff_density_min -1.470
_refine_diff_density_rms 0.233
_refine_ls_abs_structure_details 'Flack H D (1983), Acta Cryst. A39, 876-881'
_refine_ls_abs_structure_Flack 0.24(4)
_refine_ls_extinction_coef 0.0063(6)
_refine_ls_extinction_expression Fc^*^=kFc[1+0.001xFc^2^\l^3^/sin(2\q)]^-1/4^
_refine_ls_extinction_method SHELXL
_refine_ls_goodness_of_fit_ref 1.112
_refine_ls_hydrogen_treatment constr
_refine_ls_matrix_type full
_refine_ls_number_parameters 57
_refine_ls_number_reflns 810
_refine_ls_number_restraints 0
_refine_ls_restrained_S_all 1.112
_refine_ls_R_factor_all 0.0307
_refine_ls_R_factor_gt 0.0300
_refine_ls_shift/su_max 0.010
_refine_ls_shift/su_mean 0.001
_refine_ls_structure_factor_coef Fsqd
_refine_ls_weighting_details 'calc w=1/[\s^2^(Fo^2^)+(0.0288P)^2^+0.2306P] where P=(Fo^2^+2Fc^2^)/3'
_refine_ls_weighting_scheme calc
_refine_ls_wR_factor_gt 0.0762
_refine_ls_wR_factor_ref 0.0766
_reflns_number_gt 780
_reflns_number_total 810
_reflns_threshold_expression >2sigma(I)
_cod_data_source_file c2ce26793d.txt
_cod_data_source_block 5
_cod_original_sg_symbol_H-M C2221
_cod_database_code 7210655

loop_
_symmetry_equiv_pos_as_xyz
'x, y, z'
'-x, -y, z+1/2'
'x, -y, -z'
'-x, y, -z+1/2'
'x+1/2, y+1/2, z'
'-x+1/2, -y+1/2, z+1/2'
'x+1/2, -y+1/2, -z'
'-x+1/2, y+1/2, -z+1/2'

loop_
_atom_site_label
_atom_site_type_symbol
_atom_site_fract_x
_atom_site_fract_y
_atom_site_fract_z
_atom_site_U_iso_or_equiv
_atom_site_adp_type
_atom_site_occupancy
_atom_site_symmetry_multiplicity
_atom_site_calc_flag
_atom_site_refinement_flags
Pb1 Pb 0.440808(18) 0.5000 1.0000 0.0183(3) Uani 1 2 d S
O1 O 0.5672(3) 0.5117(13) 1.1465(9) 0.0233(15) Uani 1 1 d .
N1 N 1.0568(4) 0.4077(13) 0.9831(19) 0.0314(14) Uani 1 1 d .
N2 N 0.9826(4) 0.3452(9) 0.9861(19) 0.0314(14) Uani 1 1 d .
C1 C 0.6055(6) 0.5000 1.0000 0.016(2) Uani 1 2 d S
C2 C 0.6903(7) 0.5000 1.0000 0.0225(15) Uani 1 2 d S
C3 C 0.7314(5) 0.3950(13) 0.8698(13) 0.0225(15) Uani 1 1 d .
H3 H 0.7050 0.3246 0.7850 0.027 Uiso 1 1 calc R
C4 C 0.8125(6) 0.3985(14) 0.8701(14) 0.027(2) Uani 1 1 d .
H4 H 0.8395 0.3325 0.7829 0.032 Uiso 1 1 calc R
C5 C 0.8534(6) 0.5000 1.0000 0.0203(17) Uani 1 2 d S
C6 C 0.9397(5) 0.5000 1.0000 0.0203(17) Uani 1 2 d S

loop_
_atom_site_aniso_label
_atom_site_aniso_U_11
_atom_site_aniso_U_22
_atom_site_aniso_U_33
_atom_site_aniso_U_23
_atom_site_aniso_U_13
_atom_site_aniso_U_12
Pb1 0.0038(3) 0.0284(4) 0.0228(3) -0.0025(5) 0.000 0.000
O1 0.008(3) 0.040(4) 0.022(3) -0.006(5) -0.003(2) -0.007(6)
N1 0.006(3) 0.030(3) 0.058(4) -0.004(5) 0.006(5) 0.0026(17)
N2 0.006(3) 0.030(3) 0.058(4) -0.004(5) 0.006(5) 0.0026(17)
C1 0.013(5) 0.019(4) 0.017(5) -0.002(13) 0.000 0.000
C2 0.009(4) 0.029(4) 0.029(3) -0.014(4) 0.000 0.000
C3 0.009(4) 0.029(4) 0.029(3) -0.014(4) 0.000 0.000
C4 0.011(5) 0.038(5) 0.032(5) -0.010(5) 0.004(4) 0.011(4)
C5 0.003(4) 0.023(4) 0.035(5) -0.003(8) 0.000 0.000
C6 0.003(4) 0.023(4) 0.035(5) -0.003(8) 0.000 0.000

loop_
_atom_type_symbol
_atom_type_description
_atom_type_scat_dispersion_real
_atom_type_scat_dispersion_imag
_atom_type_scat_source
C C 0.0033 0.0016 'International Tables Vol C Tables 4.2.6.8 and 6.1.1.4'
H H 0.0000 0.0000 'International Tables Vol C Tables 4.2.6.8 and 6.1.1.4'
N N 0.0061 0.0033 'International Tables Vol C Tables 4.2.6.8 and 6.1.1.4'
O O 0.0106 0.0060 'International Tables Vol C Tables 4.2.6.8 and 6.1.1.4'
Pb Pb -3.3944 10.1111 'International Tables Vol C Tables 4.2.6.8 and 6.1.1.4'

loop_
_geom_angle_atom_site_label_1
_geom_angle_atom_site_label_2
_geom_angle_atom_site_label_3
_geom_angle
_geom_angle_site_symmetry_1
_geom_angle_site_symmetry_3
O1 Pb1 O1 53.2(3) . 3_567
O1 Pb1 N2 74.5(3) . 5_455
O1 Pb1 N2 76.2(3) 3_567 5_455
O1 Pb1 N2 76.2(3) . 7_457
O1 Pb1 N2 74.5(3) 3_567 7_457
N2 Pb1 N2 147.2(3) 5_455 7_457
O1 Pb1 O1 119.57(16) . 2_664
O1 Pb1 O1 66.5(2) 3_567 2_664
N2 Pb1 O1 90.3(4) 5_455 2_664
N2 Pb1 O1 91.4(3) 7_457 2_664
O1 Pb1 O1 66.5(2) . 4_657
O1 Pb1 O1 119.57(16) 3_567 4_657
N2 Pb1 O1 91.4(3) 5_455 4_657
N2 Pb1 O1 90.3(4) 7_457 4_657
O1 Pb1 O1 174.0(2) 2_664 4_657
C1 O1 Pb1 94.6(5) . .
C1 O1 Pb1 151.3(5) . 2_665
Pb1 O1 Pb1 113.4(2) . 2_665
N1 N1 N2 108.6(5) 3_567 .
C6 N2 N1 104.9(6) . .
C6 N2 Pb1 129.2(5) . 5_545
N1 N2 Pb1 125.5(5) . 5_545
O1 C1 O1 117.7(9) 3_567 .
O1 C1 C2 121.2(4) 3_567 .
O1 C1 C2 121.2(4) . .
C3 C2 C3 119.7(11) 3_567 .
C3 C2 C1 120.2(5) 3_567 .
C3 C2 C1 120.2(5) . .
C4 C3 C2 119.5(8) . .
C4 C3 H3 120.3 . .
C2 C3 H3 120.3 . .
C5 C4 C3 121.0(8) . .
C5 C4 H4 119.5 . .
C3 C4 H4 119.5 . .
C4 C5 C4 119.3(10) . 3_567
C4 C5 C6 120.4(5) . .
C4 C5 C6 120.4(5) 3_567 .
N2 C6 N2 112.3(8) . 3_567
N2 C6 C5 123.9(4) . .
N2 C6 C5 123.9(4) 3_567 .

loop_
_geom_bond_atom_site_label_1
_geom_bond_atom_site_label_2
_geom_bond_distance
_geom_bond_site_symmetry_2
Pb1 O1 2.454(6) .
Pb1 O1 2.454(6) 3_567
Pb1 N2 2.570(7) 5_455
Pb1 N2 2.570(7) 7_457
Pb1 O1 2.648(7) 2_664
Pb1 O1 2.648(7) 4_657
O1 C1 1.283(8) .
O1 Pb1 2.648(7) 2_665
N1 N1 1.341(19) 3_567
N1 N2 1.363(9) .
N2 C6 1.336(8) .
N2 Pb1 2.570(7) 5_545
C1 O1 1.283(8) 3_567
C1 C2 1.472(15) .
C2 C3 1.421(11) 3_567
C2 C3 1.421(11) .
C3 C4 1.409(13) .
C3 H3 0.9300 .
C4 C5 1.404(12) .
C4 H4 0.9300 .
C5 C4 1.404(12) 3_567
C5 C6 1.498(13) .
C6 N2 1.336(8) 3_567
